data_7133769
loop_
_publ_author_name
'Tidma, Sirawit'
'Sutton, Gregory D.'
'Dang, Linh T. M.'
'Jiang, Chenggang'
'Teets, Thomas S.'

_publ_section_title
;
 Dual-emitting cyclometalated Ir(III) complexes with salicylaldimine-bound
 fluorophores for ratiometric oxygen sensing.
;
_journal_issue 81
_journal_name_full 'Chemical communications (Cambridge, England)'
_journal_page_first 11572
_journal_page_last 11575
_journal_paper_doi 10.1039/d4cc03220a
_journal_volume 60
_journal_year 2024
_chemical_formula_sum 'C47 H32 Ir N3 O3'
_chemical_formula_weight 878.95
_space_group_crystal_system monoclinic
_space_group_IT_number 14
_space_group_name_Hall '-P 2yn'
_space_group_name_H-M_alt 'P 1 21/n 1'
_atom_sites_solution_hydrogens geom
_audit_creation_method SHELXL-2018/3
_audit_update_record
;
2024-05-15 deposited with the CCDC.	2024-09-16 downloaded from the CCDC.
;
_cell_angle_alpha 90
_cell_angle_beta 100.260(4)
_cell_angle_gamma 90
_cell_formula_units_Z 4
_cell_length_a 17.873(5)
_cell_length_b 10.022(3)
_cell_length_c 19.645(6)
_cell_measurement_reflns_used 3009
_cell_measurement_temperature 123(2)
_cell_measurement_theta_max 22.99
_cell_measurement_theta_min 2.32
_cell_volume 3462.6(18)
_computing_cell_refinement 'Bruker SAINT'
_computing_data_collection 'Bruker APEX2'
_computing_data_reduction 'Bruker SAINT'
_computing_molecular_graphics 'Bruker SHELXTL'
_computing_publication_material 'Bruker SHELXTL'
_computing_structure_refinement 'SHELXL-2018/3 (Sheldrick, 2018)'
_computing_structure_solution 'SHELXT 2018/2 (Sheldrick, 2018)'
_diffrn_ambient_temperature 123(2)
_diffrn_measured_fraction_theta_full 0.999
_diffrn_measured_fraction_theta_max 0.996
_diffrn_measurement_device_type 'Bruker APEX-II CCD'
_diffrn_measurement_method '\f and \w scans'
_diffrn_radiation_type MoK\a
_diffrn_radiation_wavelength 0.71073
_diffrn_reflns_av_R_equivalents 0.0612
_diffrn_reflns_av_unetI/netI 0.0778
_diffrn_reflns_Laue_measured_fraction_full 0.999
_diffrn_reflns_Laue_measured_fraction_max 0.996
_diffrn_reflns_limit_h_max 22
_diffrn_reflns_limit_h_min -22
_diffrn_reflns_limit_k_max 12
_diffrn_reflns_limit_k_min -11
_diffrn_reflns_limit_l_max 23
_diffrn_reflns_limit_l_min -25
_diffrn_reflns_number 20396
_diffrn_reflns_point_group_measured_fraction_full 0.999
_diffrn_reflns_point_group_measured_fraction_max 0.996
_diffrn_reflns_theta_full 25.242
_diffrn_reflns_theta_max 27.101
_diffrn_reflns_theta_min 1.699
_exptl_absorpt_coefficient_mu 3.907
_exptl_absorpt_correction_T_max 0.7456
_exptl_absorpt_correction_T_min 0.4966
_exptl_absorpt_correction_type multi-scan
_exptl_absorpt_process_details sadabs
_exptl_crystal_colour red
_exptl_crystal_density_diffrn 1.686
_exptl_crystal_description rock
_exptl_crystal_F_000 1744
_exptl_crystal_size_max 0.320
_exptl_crystal_size_mid 0.170
_exptl_crystal_size_min 0.110
_refine_diff_density_max 2.001
_refine_diff_density_min -1.207
_refine_diff_density_rms 0.163
_refine_ls_extinction_method none
_refine_ls_goodness_of_fit_ref 1.007
_refine_ls_hydrogen_treatment constr
_refine_ls_matrix_type full
_refine_ls_number_parameters 488
_refine_ls_number_reflns 7606
_refine_ls_number_restraints 0
_refine_ls_restrained_S_all 1.007
_refine_ls_R_factor_all 0.0612
_refine_ls_R_factor_gt 0.0430
_refine_ls_shift/su_max 0.001
_refine_ls_shift/su_mean 0.000
_refine_ls_structure_factor_coef Fsqd
_refine_ls_weighting_details 'w=1/[\s^2^(Fo^2^)+(0.0340P)^2^] where P=(Fo^2^+2Fc^2^)/3'
_refine_ls_weighting_scheme calc
_refine_ls_wR_factor_gt 0.0843
_refine_ls_wR_factor_ref 0.0905
_reflns_Friedel_coverage 0.000
_reflns_number_gt 5846
_reflns_number_total 7606
_reflns_threshold_expression 'I > 2\s(I)'
_cod_data_source_file d4cc03220a2.cif
_cod_data_source_block piq-C3
_cod_depositor_comments 'Adding full bibliography for 7133767--7133769.cif.'
_cod_original_sg_symbol_H-M 'P 21/n'
_cod_database_code 7133769
_shelx_shelxl_version_number 2018/3
_shelx_space_group_comment
; 
The symmetry employed for this shelxl refinement is uniquely defined 
by the following loop, which should always be used as a source of 
symmetry information in preference to the above space-group names. 
They are only intended as comments. 
;
_shelx_estimated_absorpt_t_min 0.368
_shelx_estimated_absorpt_t_max 0.673

loop_
_space_group_symop_operation_xyz
'x, y, z'
'-x+1/2, y+1/2, -z+1/2'
'-x, -y, -z'
'x-1/2, -y-1/2, z-1/2'

loop_
_atom_site_label
_atom_site_type_symbol
_atom_site_fract_x
_atom_site_fract_y
_atom_site_fract_z
_atom_site_U_iso_or_equiv
_atom_site_adp_type
_atom_site_occupancy
_atom_site_site_symmetry_order
_atom_site_calc_flag
_atom_site_refinement_flags_posn
_atom_site_refinement_flags_adp
_atom_site_refinement_flags_occupancy
_atom_site_disorder_assembly
_atom_site_disorder_group
Ir1 Ir 0.54486(2) 0.31785(2) 0.26512(2) 0.01514(7) Uani 1 1 d . . . . .
O1 O 0.5007(2) 0.5101(3) 0.23489(19) 0.0203(9) Uani 1 1 d . . . . .
O2 O 0.5935(2) -0.2711(4) 0.5097(2) 0.0391(12) Uani 1 1 d . . . . .
O3 O 0.5722(2) -0.0606(4) 0.4763(2) 0.0245(9) Uani 1 1 d . . . . .
N1 N 0.4390(2) 0.2458(4) 0.2265(2) 0.0182(10) Uani 1 1 d . . . . .
N2 N 0.6548(2) 0.3718(4) 0.2995(2) 0.0152(10) Uani 1 1 d . . . . .
N3 N 0.5298(2) 0.3686(4) 0.3691(2) 0.0169(10) Uani 1 1 d . . . . .
C1 C 0.5057(3) 0.4830(5) 0.3877(3) 0.0197(12) Uani 1 1 d . . . . .
H1A H 0.513239 0.500432 0.436024 0.024 Uiso 1 1 calc R U . . .
C11 C 0.3838(3) 0.2342(6) 0.2654(3) 0.0220(13) Uani 1 1 d . . . . .
H11A H 0.392780 0.270776 0.310783 0.026 Uiso 1 1 calc R U . . .
C12 C 0.3166(3) 0.1731(6) 0.2428(3) 0.0261(14) Uani 1 1 d . . . . .
H12A H 0.277782 0.173016 0.270147 0.031 Uiso 1 1 calc R U . . .
C13 C 0.3049(3) 0.1086(6) 0.1769(3) 0.0259(14) Uani 1 1 d . . . . .
C14 C 0.2394(3) 0.0318(6) 0.1542(4) 0.0348(17) Uani 1 1 d . . . . .
H14A H 0.200242 0.027224 0.181164 0.042 Uiso 1 1 calc R U . . .
C15 C 0.2324(4) -0.0365(6) 0.0929(4) 0.0362(17) Uani 1 1 d . . . . .
H15A H 0.186822 -0.083745 0.075877 0.043 Uiso 1 1 calc R U . . .
C16 C 0.2915(3) -0.0370(6) 0.0555(3) 0.0338(17) Uani 1 1 d . . . . .
H16A H 0.287553 -0.091494 0.015479 0.041 Uiso 1 1 calc R U . . .
C17 C 0.3550(3) 0.0387(6) 0.0749(3) 0.0320(16) Uani 1 1 d . . . . .
H17A H 0.394058 0.038870 0.047856 0.038 Uiso 1 1 calc R U . . .
C18 C 0.3626(3) 0.1176(5) 0.1359(3) 0.0220(13) Uani 1 1 d . . . . .
C19 C 0.4278(3) 0.1997(5) 0.1605(3) 0.0190(12) Uani 1 1 d . . . . .
C21 C 0.5907(3) 0.1382(5) 0.2879(3) 0.0167(12) Uani 1 1 d . . . . .
C22 C 0.5555(3) 0.0120(5) 0.2846(3) 0.0203(13) Uani 1 1 d . . . . .
H22A H 0.503815 0.005892 0.262603 0.024 Uiso 1 1 calc R U . . .
C23 C 0.5910(3) -0.1015(5) 0.3111(3) 0.0233(13) Uani 1 1 d . . . . .
H23A H 0.564338 -0.183937 0.306715 0.028 Uiso 1 1 calc R U . . .
C24 C 0.6658(3) -0.0968(6) 0.3444(3) 0.0213(13) Uani 1 1 d . . . . .
H24A H 0.690253 -0.174576 0.365305 0.026 Uiso 1 1 calc R U . . .
C25 C 0.7049(3) 0.0239(5) 0.3470(3) 0.0179(12) Uani 1 1 d . . . . .
H25A H 0.756323 0.027823 0.369994 0.022 Uiso 1 1 calc R U . . .
C26 C 0.6700(3) 0.1399(5) 0.3162(3) 0.0158(12) Uani 1 1 d . . . . .
C31 C 0.6777(3) 0.5020(5) 0.3093(3) 0.0194(12) Uani 1 1 d . . . . .
H31A H 0.641346 0.570941 0.296803 0.023 Uiso 1 1 calc R U . . .
C32 C 0.7495(3) 0.5355(5) 0.3359(3) 0.0198(12) Uani 1 1 d . . . . .
H32A H 0.762077 0.626388 0.345812 0.024 Uiso 1 1 calc R U . . .
C33 C 0.8066(3) 0.4367(5) 0.3492(3) 0.0182(12) Uani 1 1 d . . . . .
C34 C 0.8841(3) 0.4691(6) 0.3720(3) 0.0241(13) Uani 1 1 d . . . . .
H34A H 0.898405 0.558472 0.384113 0.029 Uiso 1 1 calc R U . . .
C35 C 0.9384(3) 0.3717(6) 0.3765(3) 0.0247(14) Uani 1 1 d . . . . .
H35A H 0.990270 0.393846 0.392371 0.030 Uiso 1 1 calc R U . . .
C36 C 0.9185(3) 0.2396(6) 0.3579(3) 0.0251(14) Uani 1 1 d . . . . .
H36A H 0.956854 0.173774 0.358487 0.030 Uiso 1 1 calc R U . . .
C37 C 0.8440(3) 0.2064(5) 0.3390(3) 0.0211(13) Uani 1 1 d . . . . .
H37A H 0.831021 0.116251 0.327441 0.025 Uiso 1 1 calc R U . . .
C38 C 0.7852(3) 0.3019(5) 0.3359(3) 0.0167(12) Uani 1 1 d . . . . .
C39 C 0.7061(3) 0.2727(5) 0.3173(3) 0.0137(11) Uani 1 1 d . . . . .
C41 C 0.5547(3) 0.2929(5) 0.1663(3) 0.0180(12) Uani 1 1 d . . . . .
C42 C 0.6143(3) 0.3345(5) 0.1349(3) 0.0232(13) Uani 1 1 d . . . . .
H42A H 0.659532 0.366396 0.163098 0.028 Uiso 1 1 calc R U . . .
C43 C 0.6101(3) 0.3312(6) 0.0640(3) 0.0295(14) Uani 1 1 d . . . . .
H43A H 0.652420 0.358141 0.044136 0.035 Uiso 1 1 calc R U . . .
C44 C 0.5440(3) 0.2886(6) 0.0221(3) 0.0316(15) Uani 1 1 d . . . . .
H44A H 0.539895 0.290813 -0.026746 0.038 Uiso 1 1 calc R U . . .
C45 C 0.4837(4) 0.2427(6) 0.0512(3) 0.0298(15) Uani 1 1 d . . . . .
H45A H 0.438763 0.211939 0.022162 0.036 Uiso 1 1 calc R U . . .
C46 C 0.4884(3) 0.2414(5) 0.1230(3) 0.0212(13) Uani 1 1 d . . . . .
C51 C 0.4650(3) 0.5915(5) 0.2708(3) 0.0176(12) Uani 1 1 d . . . . .
C52 C 0.4217(3) 0.6969(5) 0.2336(3) 0.0233(13) Uani 1 1 d . . . . .
H52A H 0.415010 0.699315 0.184591 0.028 Uiso 1 1 calc R U . . .
C53 C 0.3900(3) 0.7940(6) 0.2681(4) 0.0300(15) Uani 1 1 d . . . . .
H53A H 0.361953 0.863734 0.242484 0.036 Uiso 1 1 calc R U . . .
C54 C 0.3975(3) 0.7935(6) 0.3389(3) 0.0274(14) Uani 1 1 d . . . . .
H54A H 0.375373 0.862610 0.361851 0.033 Uiso 1 1 calc R U . . .
C55 C 0.4371(3) 0.6924(6) 0.3763(3) 0.0245(13) Uani 1 1 d . . . . .
H55A H 0.443422 0.693330 0.425387 0.029 Uiso 1 1 calc R U . . .
C56 C 0.4687(3) 0.5866(5) 0.3427(3) 0.0158(12) Uani 1 1 d . . . . .
C61 C 0.5729(3) 0.2854(5) 0.4218(3) 0.0181(12) Uani 1 1 d . . . . .
C62 C 0.6419(3) 0.3291(6) 0.4591(3) 0.0239(13) Uani 1 1 d . . . . .
H62A H 0.657102 0.419139 0.455183 0.029 Uiso 1 1 calc R U . . .
C63 C 0.6887(3) 0.2417(6) 0.5020(3) 0.0213(13) Uani 1 1 d . . . . .
H63A H 0.735430 0.273316 0.527692 0.026 Uiso 1 1 calc R U . . .
C64 C 0.6684(3) 0.1086(5) 0.5082(3) 0.0196(12) Uani 1 1 d . . . . .
C65 C 0.7167(3) 0.0102(6) 0.5485(3) 0.0269(14) Uani 1 1 d . . . . .
C66 C 0.6908(3) -0.1151(6) 0.5492(3) 0.0286(15) Uani 1 1 d . . . . .
H66A H 0.722245 -0.179091 0.576190 0.034 Uiso 1 1 calc R U . . .
C67 C 0.6182(3) -0.1592(6) 0.5114(3) 0.0308(15) Uani 1 1 d . . . . .
C68 C 0.5979(3) 0.0689(5) 0.4722(3) 0.0209(13) Uani 1 1 d . . . . .
C69 C 0.5501(3) 0.1525(5) 0.4292(3) 0.0196(12) Uani 1 1 d . . . . .
H69A H 0.502567 0.121289 0.404987 0.024 Uiso 1 1 calc R U . . .
C70 C 0.7934(3) 0.0500(7) 0.5885(4) 0.046(2) Uani 1 1 d . . . . .
H70A H 0.818345 -0.028236 0.612516 0.069 Uiso 1 1 calc R U . . .
H70B H 0.786828 0.118600 0.622528 0.069 Uiso 1 1 calc R U . . .
H70C H 0.824798 0.085385 0.556615 0.069 Uiso 1 1 calc R U . . .

loop_
_atom_site_aniso_label
_atom_site_aniso_U_11
_atom_site_aniso_U_22
_atom_site_aniso_U_33
_atom_site_aniso_U_23
_atom_site_aniso_U_13
_atom_site_aniso_U_12
Ir1 0.01558(11) 0.01043(11) 0.01783(12) -0.00005(10) -0.00128(8) -0.00002(9)
O1 0.022(2) 0.014(2) 0.023(2) 0.0025(17) 0.0008(17) 0.0030(16)
O2 0.035(2) 0.015(2) 0.061(3) 0.011(2) -0.008(2) -0.002(2)
O3 0.024(2) 0.018(2) 0.029(2) 0.0097(18) -0.0014(18) -0.0007(17)
N1 0.018(2) 0.013(2) 0.022(3) 0.005(2) -0.003(2) 0.0032(19)
N2 0.018(2) 0.011(2) 0.016(2) -0.0013(19) -0.0004(19) 0.0015(18)
N3 0.017(2) 0.011(2) 0.020(3) 0.002(2) -0.0004(19) 0.0000(18)
C1 0.018(3) 0.023(3) 0.018(3) -0.006(2) 0.005(2) -0.003(2)
C11 0.021(3) 0.020(3) 0.025(3) 0.002(3) 0.002(2) 0.000(2)
C12 0.019(3) 0.020(3) 0.038(4) 0.008(3) 0.001(3) 0.004(2)
C13 0.017(3) 0.012(3) 0.043(4) 0.007(3) -0.008(3) 0.000(2)
C14 0.026(3) 0.023(4) 0.049(4) 0.011(3) -0.009(3) -0.004(3)
C15 0.032(4) 0.013(3) 0.055(5) 0.005(3) -0.016(3) -0.004(3)
C16 0.033(3) 0.016(3) 0.043(4) -0.007(3) -0.018(3) 0.002(3)
C17 0.028(3) 0.020(3) 0.040(4) -0.001(3) -0.014(3) 0.009(3)
C18 0.017(3) 0.016(3) 0.028(3) 0.003(3) -0.011(2) 0.005(2)
C19 0.023(3) 0.012(3) 0.019(3) -0.002(2) -0.004(2) 0.006(2)
C21 0.019(3) 0.013(3) 0.016(3) -0.001(2) -0.002(2) 0.003(2)
C22 0.017(3) 0.015(3) 0.026(3) 0.001(2) -0.003(2) 0.000(2)
C23 0.030(3) 0.012(3) 0.029(3) -0.002(3) 0.009(3) -0.008(2)
C24 0.025(3) 0.014(3) 0.024(3) -0.002(2) 0.003(3) 0.006(2)
C25 0.016(3) 0.017(3) 0.018(3) 0.002(2) -0.003(2) 0.002(2)
C26 0.016(3) 0.012(3) 0.019(3) -0.001(2) 0.004(2) -0.001(2)
C31 0.021(3) 0.011(3) 0.025(3) 0.000(2) 0.004(2) 0.001(2)
C32 0.024(3) 0.007(3) 0.027(3) 0.000(2) 0.000(2) 0.000(2)
C33 0.022(3) 0.017(3) 0.015(3) 0.000(2) 0.000(2) -0.004(2)
C34 0.025(3) 0.020(3) 0.024(3) 0.001(3) -0.004(3) -0.008(3)
C35 0.015(3) 0.026(3) 0.031(4) 0.001(3) 0.000(3) -0.001(2)
C36 0.022(3) 0.026(3) 0.025(3) 0.004(3) 0.000(3) 0.000(3)
C37 0.023(3) 0.018(3) 0.023(3) 0.002(2) 0.006(2) 0.005(2)
C38 0.021(3) 0.019(3) 0.010(3) 0.001(2) 0.001(2) -0.007(2)
C39 0.016(3) 0.013(3) 0.011(3) -0.004(2) -0.001(2) 0.000(2)
C41 0.020(3) 0.007(3) 0.024(3) 0.003(2) -0.002(2) 0.006(2)
C42 0.024(3) 0.017(3) 0.029(3) -0.007(3) 0.005(3) -0.004(2)
C43 0.032(3) 0.023(4) 0.035(4) -0.002(3) 0.009(3) 0.001(3)
C44 0.037(4) 0.040(4) 0.016(3) 0.001(3) 0.001(3) 0.000(3)
C45 0.035(3) 0.029(4) 0.021(3) -0.005(3) -0.008(3) 0.000(3)
C46 0.021(3) 0.014(3) 0.027(3) -0.003(3) 0.000(3) 0.007(2)
C51 0.013(3) 0.018(3) 0.020(3) 0.000(2) -0.002(2) -0.004(2)
C52 0.023(3) 0.018(3) 0.025(3) 0.004(3) -0.005(2) -0.001(2)
C53 0.022(3) 0.017(3) 0.051(4) 0.007(3) 0.006(3) 0.004(2)
C54 0.025(3) 0.023(4) 0.036(4) -0.009(3) 0.011(3) -0.002(3)
C55 0.023(3) 0.024(3) 0.027(3) -0.006(3) 0.004(2) -0.003(3)
C56 0.013(2) 0.010(3) 0.024(3) -0.003(2) 0.001(2) 0.000(2)
C61 0.024(3) 0.019(3) 0.012(3) 0.002(2) 0.006(2) 0.005(2)
C62 0.025(3) 0.018(3) 0.027(3) -0.002(3) 0.002(2) -0.007(3)
C63 0.023(3) 0.020(3) 0.019(3) -0.004(3) -0.001(2) -0.001(2)
C64 0.027(3) 0.016(3) 0.015(3) 0.001(2) 0.002(2) 0.002(2)
C65 0.030(3) 0.025(4) 0.024(3) 0.000(3) -0.001(3) 0.004(3)
C66 0.033(3) 0.017(3) 0.030(4) 0.005(3) -0.008(3) 0.010(3)
C67 0.030(3) 0.028(4) 0.034(4) 0.006(3) 0.004(3) 0.010(3)
C68 0.026(3) 0.012(3) 0.026(3) -0.002(2) 0.008(3) -0.001(2)
C69 0.024(3) 0.018(3) 0.017(3) 0.000(2) 0.003(2) -0.003(2)
C70 0.043(4) 0.025(4) 0.061(5) 0.002(4) -0.017(4) 0.008(3)

loop_
_atom_type_symbol
_atom_type_description
_atom_type_scat_dispersion_real
_atom_type_scat_dispersion_imag
_atom_type_scat_source
C C 0.0033 0.0016 'International Tables Vol C Tables 4.2.6.8 and 6.1.1.4'
H H 0.0000 0.0000 'International Tables Vol C Tables 4.2.6.8 and 6.1.1.4'
N N 0.0061 0.0033 'International Tables Vol C Tables 4.2.6.8 and 6.1.1.4'
O O 0.0106 0.0060 'International Tables Vol C Tables 4.2.6.8 and 6.1.1.4'
Ir Ir -1.4442 7.9887 'International Tables Vol C Tables 4.2.6.8 and 6.1.1.4'

loop_
_geom_angle_atom_site_label_1
_geom_angle_atom_site_label_2
_geom_angle_atom_site_label_3
_geom_angle
_geom_angle_site_symmetry_1
_geom_angle_site_symmetry_3
_geom_angle_publ_flag
C21 Ir1 C41 90.1(2) . . ?
C21 Ir1 N2 80.28(19) . . ?
C41 Ir1 N2 96.21(19) . . ?
C21 Ir1 N1 94.65(19) . . ?
C41 Ir1 N1 80.3(2) . . ?
N2 Ir1 N1 173.87(17) . . ?
C21 Ir1 O1 175.80(19) . . ?
C41 Ir1 O1 86.24(17) . . ?
N2 Ir1 O1 98.10(15) . . ?
N1 Ir1 O1 86.73(15) . . ?
C21 Ir1 N3 96.61(19) . . ?
C41 Ir1 N3 173.28(18) . . ?
N2 Ir1 N3 84.27(17) . . ?
N1 Ir1 N3 99.82(17) . . ?
O1 Ir1 N3 87.05(15) . . ?
C51 O1 Ir1 127.1(3) . . ?
C68 O3 C67 121.5(4) . . ?
C11 N1 C19 120.7(5) . . ?
C11 N1 Ir1 122.7(4) . . ?
C19 N1 Ir1 116.4(4) . . ?
C39 N2 C31 119.4(4) . . ?
C39 N2 Ir1 117.4(3) . . ?
C31 N2 Ir1 123.1(3) . . ?
C1 N3 C61 118.0(5) . . ?
C1 N3 Ir1 125.1(4) . . ?
C61 N3 Ir1 113.6(3) . . ?
N3 C1 C56 126.9(5) . . ?
C12 C11 N1 123.1(6) . . ?
C11 C12 C13 118.8(6) . . ?
C14 C13 C18 120.2(6) . . ?
C14 C13 C12 120.9(6) . . ?
C18 C13 C12 118.8(5) . . ?
C15 C14 C13 119.5(7) . . ?
C14 C15 C16 120.5(6) . . ?
C17 C16 C15 121.6(6) . . ?
C16 C17 C18 119.7(6) . . ?
C13 C18 C17 118.3(5) . . ?
C13 C18 C19 118.2(5) . . ?
C17 C18 C19 123.4(6) . . ?
N1 C19 C18 119.2(5) . . ?
N1 C19 C46 112.6(5) . . ?
C18 C19 C46 128.2(5) . . ?
C22 C21 C26 115.7(5) . . ?
C22 C21 Ir1 129.6(4) . . ?
C26 C21 Ir1 114.6(4) . . ?
C23 C22 C21 124.0(5) . . ?
C22 C23 C24 119.9(5) . . ?
C23 C24 C25 118.9(5) . . ?
C24 C25 C26 121.4(5) . . ?
C25 C26 C21 119.5(5) . . ?
C25 C26 C39 125.4(5) . . ?
C21 C26 C39 114.7(5) . . ?
C32 C31 N2 122.3(5) . . ?
C31 C32 C33 120.5(5) . . ?
C32 C33 C34 122.1(5) . . ?
C32 C33 C38 118.1(5) . . ?
C34 C33 C38 119.7(5) . . ?
C35 C34 C33 120.0(5) . . ?
C34 C35 C36 120.8(5) . . ?
C37 C36 C35 119.6(5) . . ?
C36 C37 C38 122.0(5) . . ?
C33 C38 C37 117.5(5) . . ?
C33 C38 C39 117.8(5) . . ?
C37 C38 C39 124.5(5) . . ?
N2 C39 C38 120.6(5) . . ?
N2 C39 C26 112.5(4) . . ?
C38 C39 C26 126.8(5) . . ?
C42 C41 C46 117.8(5) . . ?
C42 C41 Ir1 127.1(4) . . ?
C46 C41 Ir1 114.7(4) . . ?
C43 C42 C41 122.2(5) . . ?
C44 C43 C42 119.7(6) . . ?
C43 C44 C45 120.2(6) . . ?
C44 C45 C46 120.5(5) . . ?
C45 C46 C41 119.5(5) . . ?
C45 C46 C19 126.1(5) . . ?
C41 C46 C19 114.3(5) . . ?
O1 C51 C56 125.3(5) . . ?
O1 C51 C52 117.0(5) . . ?
C56 C51 C52 117.6(5) . . ?
C53 C52 C51 120.5(6) . . ?
C52 C53 C54 121.7(6) . . ?
C55 C54 C53 119.6(6) . . ?
C54 C55 C56 120.9(6) . . ?
C51 C56 C55 119.4(5) . . ?
C51 C56 C1 125.1(5) . . ?
C55 C56 C1 115.4(5) . . ?
C62 C61 C69 119.4(5) . . ?
C62 C61 N3 120.5(5) . . ?
C69 C61 N3 119.6(5) . . ?
C63 C62 C61 120.3(5) . . ?
C62 C63 C64 121.3(5) . . ?
C68 C64 C63 117.1(5) . . ?
C68 C64 C65 118.8(5) . . ?
C63 C64 C65 124.1(5) . . ?
C66 C65 C64 118.0(5) . . ?
C66 C65 C70 121.8(5) . . ?
C64 C65 C70 120.2(5) . . ?
C65 C66 C67 124.3(5) . . ?
O2 C67 O3 117.9(5) . . ?
O2 C67 C66 126.2(6) . . ?
O3 C67 C66 115.8(5) . . ?
C69 C68 O3 115.5(5) . . ?
C69 C68 C64 123.1(5) . . ?
O3 C68 C64 121.3(5) . . ?
C68 C69 C61 118.8(5) . . ?

loop_
_geom_bond_atom_site_label_1
_geom_bond_atom_site_label_2
_geom_bond_distance
_geom_bond_site_symmetry_2
_geom_bond_publ_flag
Ir1 C21 1.996(5) . ?
Ir1 C41 1.997(6) . ?
Ir1 N2 2.034(4) . ?
Ir1 N1 2.041(4) . ?
Ir1 O1 2.126(3) . ?
Ir1 N3 2.169(5) . ?
O1 C51 1.315(6) . ?
O2 C67 1.203(7) . ?
O3 C68 1.384(6) . ?
O3 C67 1.388(6) . ?
N1 C11 1.358(7) . ?
N1 C19 1.358(7) . ?
N2 C39 1.354(6) . ?
N2 C31 1.372(6) . ?
N3 C1 1.300(6) . ?
N3 C61 1.441(7) . ?
C1 C56 1.445(7) . ?
C11 C12 1.351(7) . ?
C12 C13 1.427(8) . ?
C13 C14 1.406(8) . ?
C13 C18 1.420(8) . ?
C14 C15 1.372(9) . ?
C15 C16 1.390(9) . ?
C16 C17 1.362(8) . ?
C17 C18 1.421(8) . ?
C18 C19 1.438(7) . ?
C19 C46 1.475(8) . ?
C21 C22 1.409(7) . ?
C21 C26 1.426(7) . ?
C22 C23 1.360(7) . ?
C23 C24 1.381(7) . ?
C24 C25 1.393(7) . ?
C25 C26 1.405(7) . ?
C26 C39 1.477(7) . ?
C31 C32 1.338(7) . ?
C32 C33 1.413(7) . ?
C33 C34 1.415(7) . ?
C33 C38 1.416(7) . ?
C34 C35 1.369(8) . ?
C35 C36 1.402(8) . ?
C36 C37 1.358(7) . ?
C37 C38 1.416(7) . ?
C38 C39 1.426(7) . ?
C41 C42 1.386(8) . ?
C41 C46 1.427(7) . ?
C42 C43 1.382(8) . ?
C43 C44 1.381(8) . ?
C44 C45 1.386(8) . ?
C45 C46 1.397(8) . ?
C51 C56 1.404(7) . ?
C51 C52 1.430(7) . ?
C52 C53 1.366(8) . ?
C53 C54 1.373(9) . ?
C54 C55 1.372(8) . ?
C55 C56 1.419(7) . ?
C61 C62 1.388(7) . ?
C61 C69 1.407(7) . ?
C62 C63 1.388(7) . ?
C63 C64 1.393(7) . ?
C64 C68 1.389(7) . ?
C64 C65 1.450(7) . ?
C65 C66 1.339(8) . ?
C65 C70 1.506(8) . ?
C66 C67 1.445(8) . ?
C68 C69 1.374(7) . ?
